data_7048402
loop_
_publ_author_name
'Slater-Parry, Mari E'
'Durrant, James P.'
'Howells, Joshua M.'
'Pitak, Mateusz B.'
'Horton, Peter N.'
'Klooster, Wim T.'
'Coles, Simon J.'
'O'Connor, Helen M'
'Brechin, Euan K.'
'Barra, Anne-Laure'
'Jones, Leigh F.'

_publ_section_title
;
 Crowding out: ligand modifications and their structure directing effects
 on brucite-like {M<sub>x</sub>(\m<sub>3</sub>-OH)<sub>y</sub>} (M =
 Co(ii), Ni(ii)) core growth within polymetallic cages.
;
_journal_issue 4
_journal_name_full 'Dalton transactions (Cambridge, England : 2003)'
_journal_page_first 1477
_journal_page_last 1488
_journal_paper_doi 10.1039/c8dt04229b
_journal_volume 48
_journal_year 2019
_chemical_formula_moiety 'C60 H70 N4 O13 Co4 (N2 O6 H2 O)'
_chemical_formula_sum 'C60 H70 Co4 N6 O19'
_chemical_formula_weight 1414.94
_chemical_name_common '[Co4]-(6)'
_chemical_properties_physical Moisture-sensitive
_space_group_crystal_system triclinic
_space_group_IT_number 2
_space_group_name_Hall '-P 1'
_space_group_name_H-M_alt 'P -1'
_symmetry_space_group_name_Hall '-P 1'
_symmetry_space_group_name_H-M 'P -1'
_atom_sites_solution_hydrogens mixed
_audit_creation_method SHELXL-2018/3
_audit_update_record
;
2018-12-12 deposited with the CCDC.
2018-12-20 downloaded from the CCDC.
;
_cell_angle_alpha 92.607(6)
_cell_angle_beta 104.914(6)
_cell_angle_gamma 103.757(6)
_cell_formula_units_Z 1
_cell_length_a 9.0455(6)
_cell_length_b 12.6133(9)
_cell_length_c 14.4430(10)
_cell_measurement_reflns_used 19357
_cell_measurement_temperature 100.0(2)
_cell_measurement_theta_max 25.35
_cell_measurement_theta_min 2.35
_cell_volume 1536.6(2)
_computing_cell_refinement 'CrysAlisPro 1.171.39.9g (Rigaku OD, 2015)'
_computing_data_collection 'CrysAlisPro 1.171.39.9g (Rigaku OD, 2015)'
_computing_data_reduction 'CrysAlisPro 1.171.39.9g (Rigaku OD, 2015)'
_computing_molecular_graphics 'ORTEX - P. McArdle, J.Appl.Cryst.,1995,28,65-65.'
_computing_publication_material 'Oscail - P. McArdle, J.Appl.Cryst.,2017,50,320-326.'
_computing_structure_refinement 'SHELXL-2018/3 (Sheldrick, 2018)'
_computing_structure_solution 'SHELXT - G.M.Sheldrick,Acta Crystallogr.A71(2015)3-8.'
_diffrn_ambient_temperature 100.0(2)
_diffrn_measured_fraction_theta_full 0.994
_diffrn_measured_fraction_theta_max 0.994
_diffrn_measurement_device_type 'Bruker B4'
_diffrn_radiation_type MoK\a
_diffrn_radiation_wavelength 0.71073
_diffrn_reflns_av_R_equivalents 0.0592
_diffrn_reflns_av_unetI/netI 0.0707
_diffrn_reflns_Laue_measured_fraction_full 0.994
_diffrn_reflns_Laue_measured_fraction_max 0.994
_diffrn_reflns_limit_h_max 10
_diffrn_reflns_limit_h_min -10
_diffrn_reflns_limit_k_max 15
_diffrn_reflns_limit_k_min -14
_diffrn_reflns_limit_l_max 15
_diffrn_reflns_limit_l_min -17
_diffrn_reflns_number 16789
_diffrn_reflns_point_group_measured_fraction_full 0.994
_diffrn_reflns_point_group_measured_fraction_max 0.994
_diffrn_reflns_theta_full 25.242
_diffrn_reflns_theta_max 25.350
_diffrn_reflns_theta_min 2.349
_diffrn_source 'sealed tube'
_exptl_absorpt_coefficient_mu 1.139
_exptl_absorpt_correction_T_max 1.00000
_exptl_absorpt_correction_T_min 0.89266
_exptl_absorpt_correction_type multi-scan
_exptl_crystal_colour Red
_exptl_crystal_density_diffrn 1.529
_exptl_crystal_density_method 'not measured'
_exptl_crystal_description Parallelepiped
_exptl_crystal_F_000 732
_exptl_crystal_preparation 'Magnetic properties'
_exptl_crystal_recrystallization_method 'Re-crystallisation from solvent: MeCN'
_exptl_crystal_size_max 0.80
_exptl_crystal_size_mid 0.05
_exptl_crystal_size_min 0.03
_refine_diff_density_max 0.527
_refine_diff_density_min -0.461
_refine_diff_density_rms 0.081
_refine_ls_extinction_method none
_refine_ls_goodness_of_fit_ref 1.048
_refine_ls_hydrogen_treatment mixed
_refine_ls_matrix_type full
_refine_ls_number_parameters 460
_refine_ls_number_reflns 5605
_refine_ls_number_restraints 8
_refine_ls_restrained_S_all 1.059
_refine_ls_R_factor_all 0.0733
_refine_ls_R_factor_gt 0.0454
_refine_ls_shift/su_max 0.001
_refine_ls_shift/su_mean 0.000
_refine_ls_structure_factor_coef Fsqd
_refine_ls_weighting_details 'w=1/[\s^2^(Fo^2^)+(0.0319P)^2^+1.4152P] where P=(Fo^2^+2Fc^2^)/3'
_refine_ls_weighting_scheme calc
_refine_ls_wR_factor_gt 0.0865
_refine_ls_wR_factor_ref 0.0968
_reflns_Friedel_coverage 0.000
_reflns_number_gt 4238
_reflns_number_total 5605
_reflns_threshold_expression 'I > 2\s(I)'
_cod_data_source_file c8dt04229b2.cif
_cod_data_source_block lfj-jd1a
_cod_depositor_comments 'Adding full bibliography for 7048397--7048403.cif.'
_cod_original_cell_volume 1536.64(19)
_cod_database_code 7048402
_shelx_shelxl_version_number 2018/3
_shelx_space_group_comment
;
The symmetry employed for this shelxl refinement is uniquely defined
by the following loop, which should always be used as a source of
symmetry information in preference to the above space-group names.
They are only intended as comments.
;
_shelx_estimated_absorpt_t_min 0.463
_shelx_estimated_absorpt_t_max 0.972

loop_
_space_group_symop_operation_xyz
'x, y, z'
'-x, -y, -z'

loop_
_atom_site_label
_atom_site_type_symbol
_atom_site_fract_x
_atom_site_fract_y
_atom_site_fract_z
_atom_site_U_iso_or_equiv
_atom_site_adp_type
_atom_site_occupancy
_atom_site_site_symmetry_order
_atom_site_calc_flag
_atom_site_refinement_flags_posn
_atom_site_refinement_flags_adp
_atom_site_refinement_flags_occupancy
_atom_site_disorder_assembly
_atom_site_disorder_group
Co1 Co -0.05996(5) 0.93059(4) -0.19261(3) 0.01898(13) Uani 1 1 d . . . . .
O1 O 0.1048(2) 0.99208(17) -0.05161(14) 0.0207(5) Uani 1 1 d . . . . .
H1 H 0.219142 1.006161 -0.042684 0.025 Uiso 1 1 calc R U . . .
N1 N -0.1594(3) 0.7506(2) 0.07578(19) 0.0209(6) Uani 1 1 d . . . . .
C1 C 0.0010(5) 0.7002(4) -0.3338(3) 0.0478(11) Uani 1 1 d . . . . .
H1B H 0.075862 0.657839 -0.311725 0.072 Uiso 1 1 calc R U . . .
H1C H 0.048926 0.761676 -0.362400 0.072 Uiso 1 1 calc R U . . .
H1D H -0.090395 0.655007 -0.380825 0.072 Uiso 1 1 calc R U . . .
Co2 Co -0.00628(5) 0.88051(3) 0.02436(3) 0.01783(13) Uani 1 1 d . . . . .
O2 O -0.1389(3) 0.81658(17) -0.11282(15) 0.0239(5) Uani 1 1 d . . . . .
N2 N -0.2497(3) 0.8944(2) -0.32363(19) 0.0208(6) Uani 1 1 d . . . . .
C2 C -0.1278(4) 0.6612(3) -0.2085(2) 0.0244(8) Uani 1 1 d . . . . .
H2 H -0.214(4) 0.864(3) -0.365(2) 0.019(9) Uiso 1 1 d . . . . .
H6A H 0.120(4) 0.992(3) -0.307(3) 0.046(13) Uiso 1 1 d . . . . .
O3 O -0.0457(3) 0.7390(2) -0.25392(16) 0.0308(6) Uani 1 1 d . . . . .
N3 N 0.4573(6) 0.9525(5) -0.0790(5) 0.0356(15) Uani 0.5 1 d D . P A -1
C3 C -0.1630(4) 0.5490(3) -0.2306(2) 0.0298(8) Uani 1 1 d . . . . .
H3 H -0.129734 0.519429 -0.279365 0.036 Uiso 1 1 calc R U . . .
O4 O -0.1211(2) 1.06750(17) -0.16236(15) 0.0221(5) Uani 1 1 d . . . . .
N4 N 0.004(2) 1.0182(9) -0.4938(8) 0.038(3) Uani 0.5 1 d D . P B -1
C4 C -0.2481(4) 0.4807(3) -0.1797(3) 0.0335(9) Uani 1 1 d . . . . .
H4 H -0.273856 0.404977 -0.195103 0.040 Uiso 1 1 calc R U . . .
O5 O -0.2045(2) 1.19444(18) -0.04960(15) 0.0239(5) Uani 1 1 d . . . . .
C5 C -0.2954(4) 0.5243(3) -0.1059(2) 0.0284(8) Uani 1 1 d . . . . .
H5 H -0.352510 0.477370 -0.072122 0.034 Uiso 1 1 calc R U . . .
O6 O 0.1227(3) 0.9850(3) -0.2492(2) 0.0404(7) Uani 1 1 d . . . . .
C6 C -0.2586(4) 0.6377(3) -0.0813(2) 0.0220(7) Uani 1 1 d . . . . .
O7 O 0.384(2) 0.9242(16) -0.1621(8) 0.091(6) Uani 0.5 1 d D . P A -1
C7 C -0.1754(4) 0.7066(3) -0.1335(2) 0.0216(7) Uani 1 1 d . . . . .
O8 O 0.5698(6) 0.9135(5) -0.0410(5) 0.0514(16) Uani 0.5 1 d D . P A -1
C8 C -0.3036(4) 0.6888(3) -0.0008(2) 0.0236(8) Uani 1 1 d . . . . .
H8A H -0.367548 0.738404 -0.025652 0.028 Uiso 1 1 calc R U . . .
H8B H -0.366447 0.631930 0.026518 0.028 Uiso 1 1 calc R U . . .
O9 O 0.4300(6) 1.0303(4) -0.0336(4) 0.0349(12) Uani 0.5 1 d D . P A -1
C9 C -0.0785(4) 0.6758(3) 0.1345(2) 0.0224(7) Uani 1 1 d . . . . .
H9A H 0.025390 0.718291 0.172718 0.027 Uiso 1 1 calc R U . . .
H9B H -0.063102 0.620971 0.091203 0.027 Uiso 1 1 calc R U . . .
O10 O -0.0741(8) 0.9214(5) -0.4996(6) 0.0478(17) Uani 0.5 1 d D . P B -1
C10 C -0.1663(4) 0.6178(3) 0.2014(2) 0.0227(7) Uani 1 1 d . . . . .
O11 O -0.0099(8) 1.0727(5) -0.5641(4) 0.0453(15) Uani 0.5 1 d D . P B -1
C11 C -0.2456(4) 0.5072(3) 0.1822(3) 0.0354(9) Uani 1 1 d . . . . .
H11 H -0.246850 0.467337 0.126124 0.042 Uiso 1 1 calc R U . . .
O12 O 0.1008(6) 1.0663(5) -0.4166(4) 0.0554(17) Uani 0.5 1 d D . P B -1
C12 C -0.3235(5) 0.4553(4) 0.2457(4) 0.0523(12) Uani 1 1 d . . . . .
H12 H -0.376550 0.381115 0.232013 0.063 Uiso 1 1 calc R U . . .
C13 C -0.3216(5) 0.5138(5) 0.3284(4) 0.0590(14) Uani 1 1 d . . . . .
H13 H -0.373040 0.479088 0.371202 0.071 Uiso 1 1 calc R U . . .
C14 C -0.2439(5) 0.6238(5) 0.3486(3) 0.0563(13) Uani 1 1 d . . . . .
H14 H -0.243083 0.663290 0.404809 0.068 Uiso 1 1 calc R U . . .
C15 C -0.1669(4) 0.6757(3) 0.2849(3) 0.0345(9) Uani 1 1 d . . . . .
H15 H -0.115177 0.750075 0.298576 0.041 Uiso 1 1 calc R U . . .
C16 C -0.2426(4) 1.2648(3) 0.0156(2) 0.0343(9) Uani 1 1 d . . . . .
H16A H -0.232688 1.336392 -0.006036 0.051 Uiso 1 1 calc R U . . .
H16B H -0.171419 1.270576 0.078743 0.051 Uiso 1 1 calc R U . . .
H16C H -0.349426 1.234981 0.017959 0.051 Uiso 1 1 calc R U . . .
C17 C -0.3072(4) 1.1633(3) -0.1418(2) 0.0201(7) Uani 1 1 d . . . . .
C18 C -0.4450(4) 1.1953(3) -0.1766(2) 0.0261(8) Uani 1 1 d . . . . .
H18 H -0.477209 1.240370 -0.137272 0.031 Uiso 1 1 calc R U . . .
C19 C -0.5352(4) 1.1591(3) -0.2715(2) 0.0279(8) Uani 1 1 d . . . . .
H19 H -0.628606 1.179755 -0.295764 0.034 Uiso 1 1 calc R U . . .
C20 C -0.4864(4) 1.0928(3) -0.3296(2) 0.0275(8) Uani 1 1 d . . . . .
H20 H -0.547974 1.068973 -0.392658 0.033 Uiso 1 1 calc R U . . .
C21 C -0.3462(4) 1.0604(3) -0.2957(2) 0.0240(8) Uani 1 1 d . . . . .
C22 C -0.2570(3) 1.0955(3) -0.2002(2) 0.0203(7) Uani 1 1 d . . . . .
C23 C -0.2850(4) 0.9960(3) -0.3609(2) 0.0254(8) Uani 1 1 d . . . . .
H23A H -0.362992 0.976256 -0.423335 0.030 Uiso 1 1 calc R U . . .
H23B H -0.189234 1.042593 -0.370422 0.030 Uiso 1 1 calc R U . . .
C24 C -0.3938(4) 0.8129(3) -0.3152(2) 0.0248(8) Uani 1 1 d . . . . .
H24A H -0.439088 0.846276 -0.271177 0.030 Uiso 1 1 calc R U . . .
H24B H -0.362408 0.750470 -0.287220 0.030 Uiso 1 1 calc R U . . .
C25 C -0.5202(4) 0.7720(3) -0.4099(2) 0.0227(7) Uani 1 1 d . . . . .
C26 C -0.6625(4) 0.8014(3) -0.4298(2) 0.0270(8) Uani 1 1 d . . . . .
H26 H -0.679891 0.849049 -0.385157 0.032 Uiso 1 1 calc R U . . .
C27 C -0.7789(4) 0.7606(3) -0.5155(2) 0.0266(8) Uani 1 1 d . . . . .
H27 H -0.874070 0.780696 -0.527965 0.032 Uiso 1 1 calc R U . . .
C28 C -0.7538(4) 0.6902(3) -0.5826(2) 0.0306(9) Uani 1 1 d . . . . .
H28 H -0.831686 0.662930 -0.640237 0.037 Uiso 1 1 calc R U . . .
C29 C -0.6124(4) 0.6604(3) -0.5635(2) 0.0311(9) Uani 1 1 d . . . . .
H29 H -0.595254 0.612971 -0.608457 0.037 Uiso 1 1 calc R U . . .
C30 C -0.4960(4) 0.7010(3) -0.4778(2) 0.0279(8) Uani 1 1 d . . . . .
H30 H -0.401070 0.680578 -0.465480 0.033 Uiso 1 1 calc R U . . .
H1A H -0.188(4) 0.787(3) 0.111(2) 0.018(9) Uiso 1 1 d . . . . .
O7A O 0.6150(11) 1.0803(10) 0.1634(5) 0.022(3) Uani 0.5 1 d . . P C -1
H6B H 0.204(6) 0.962(4) -0.223(4) 0.084(19) Uiso 1 1 d . . . . .

loop_
_atom_site_aniso_label
_atom_site_aniso_U_11
_atom_site_aniso_U_22
_atom_site_aniso_U_33
_atom_site_aniso_U_23
_atom_site_aniso_U_13
_atom_site_aniso_U_12
Co1 0.0251(2) 0.0160(3) 0.0147(2) 0.00083(18) 0.00487(17) 0.00402(18)
O1 0.0242(12) 0.0188(13) 0.0179(11) -0.0003(9) 0.0037(9) 0.0065(9)
N1 0.0276(15) 0.0205(17) 0.0152(14) -0.0005(12) 0.0047(11) 0.0089(12)
C1 0.063(3) 0.055(3) 0.040(2) 0.012(2) 0.033(2) 0.021(2)
Co2 0.0247(2) 0.0140(3) 0.0135(2) -0.00026(18) 0.00362(17) 0.00463(17)
O2 0.0376(13) 0.0134(13) 0.0151(11) -0.0009(9) 0.0045(9) -0.0002(10)
N2 0.0277(15) 0.0183(16) 0.0153(14) 0.0008(12) 0.0075(11) 0.0024(12)
C2 0.0258(17) 0.026(2) 0.0181(17) 0.0020(15) 0.0026(13) 0.0038(14)
O3 0.0384(14) 0.0320(15) 0.0222(13) 0.0005(11) 0.0128(10) 0.0050(11)
N3 0.026(3) 0.032(4) 0.047(4) 0.013(3) 0.009(3) 0.003(3)
C3 0.036(2) 0.027(2) 0.0254(19) -0.0036(16) 0.0047(15) 0.0105(16)
O4 0.0251(12) 0.0190(13) 0.0190(11) -0.0035(10) 0.0001(9) 0.0072(9)
N4 0.040(4) 0.061(10) 0.023(4) 0.011(6) 0.018(3) 0.017(7)
C4 0.046(2) 0.015(2) 0.032(2) -0.0044(16) 0.0010(17) 0.0048(16)
O5 0.0291(12) 0.0215(13) 0.0208(12) -0.0024(10) 0.0043(9) 0.0099(10)
C5 0.0323(19) 0.021(2) 0.0247(19) 0.0055(16) 0.0009(15) -0.0001(15)
O6 0.0329(16) 0.066(2) 0.0238(16) 0.0191(15) 0.0120(12) 0.0088(14)
C6 0.0238(17) 0.021(2) 0.0162(16) 0.0003(14) -0.0011(13) 0.0045(14)
O7 0.100(13) 0.082(14) 0.074(13) -0.007(10) -0.020(10) 0.041(10)
C7 0.0290(18) 0.0160(19) 0.0155(16) 0.0017(14) 0.0011(13) 0.0034(14)
O8 0.039(3) 0.039(4) 0.071(4) 0.006(3) -0.004(3) 0.021(3)
C8 0.0233(17) 0.026(2) 0.0198(17) 0.0069(15) 0.0044(13) 0.0046(14)
O9 0.038(3) 0.031(3) 0.038(3) 0.005(3) 0.015(2) 0.010(2)
C9 0.0253(17) 0.0207(19) 0.0224(17) 0.0031(15) 0.0071(13) 0.0080(14)
O10 0.054(5) 0.051(5) 0.036(4) 0.006(4) 0.010(4) 0.012(3)
C10 0.0241(17) 0.025(2) 0.0230(18) 0.0100(15) 0.0070(13) 0.0123(14)
O11 0.065(4) 0.059(4) 0.022(3) 0.019(3) 0.016(3) 0.029(3)
C11 0.037(2) 0.028(2) 0.039(2) 0.0100(18) 0.0080(17) 0.0069(17)
O12 0.050(4) 0.065(4) 0.027(3) 0.012(3) -0.007(3) -0.013(3)
C12 0.038(2) 0.047(3) 0.073(3) 0.037(3) 0.016(2) 0.008(2)
C13 0.052(3) 0.082(4) 0.069(4) 0.057(3) 0.040(2) 0.034(3)
C14 0.069(3) 0.087(4) 0.043(3) 0.033(3) 0.035(2) 0.049(3)
C15 0.045(2) 0.041(2) 0.027(2) 0.0118(18) 0.0142(16) 0.0220(18)
C16 0.042(2) 0.038(2) 0.0254(19) -0.0047(17) 0.0060(16) 0.0196(17)
C17 0.0263(17) 0.0131(18) 0.0201(17) 0.0071(14) 0.0062(13) 0.0030(13)
C18 0.0285(18) 0.021(2) 0.0304(19) 0.0074(15) 0.0099(15) 0.0064(14)
C19 0.0242(18) 0.025(2) 0.035(2) 0.0127(16) 0.0047(15) 0.0088(14)
C20 0.0263(18) 0.025(2) 0.0254(18) 0.0127(16) -0.0004(14) 0.0015(14)
C21 0.0310(18) 0.0177(19) 0.0196(17) 0.0057(14) 0.0044(14) 0.0014(14)
C22 0.0204(16) 0.0197(19) 0.0193(17) 0.0054(14) 0.0050(13) 0.0025(13)
C23 0.0307(18) 0.024(2) 0.0166(17) 0.0030(15) 0.0024(13) 0.0023(14)
C24 0.0299(18) 0.0203(19) 0.0221(18) 0.0009(15) 0.0072(14) 0.0027(14)
C25 0.0307(18) 0.0164(19) 0.0196(17) 0.0016(14) 0.0085(14) 0.0015(14)
C26 0.0324(19) 0.023(2) 0.0258(19) -0.0014(15) 0.0101(15) 0.0052(15)
C27 0.0263(18) 0.023(2) 0.0289(19) 0.0029(16) 0.0062(14) 0.0052(14)
C28 0.0306(19) 0.028(2) 0.0249(19) -0.0026(16) -0.0004(15) 0.0012(15)
C29 0.034(2) 0.030(2) 0.0266(19) -0.0051(16) 0.0057(15) 0.0068(16)
C30 0.0314(19) 0.026(2) 0.0252(19) 0.0012(16) 0.0066(15) 0.0071(15)
O7A 0.037(6) 0.019(6) 0.016(6) 0.005(5) 0.013(5) 0.011(5)

loop_
_atom_type_symbol
_atom_type_description
_atom_type_scat_dispersion_real
_atom_type_scat_dispersion_imag
_atom_type_scat_source
C C 0.0033 0.0016 'International Tables Vol C Tables 4.2.6.8 and 6.1.1.4'
H H 0.0000 0.0000 'International Tables Vol C Tables 4.2.6.8 and 6.1.1.4'
N N 0.0061 0.0033 'International Tables Vol C Tables 4.2.6.8 and 6.1.1.4'
O O 0.0106 0.0060 'International Tables Vol C Tables 4.2.6.8 and 6.1.1.4'
Co Co 0.3494 0.9721 'International Tables Vol C Tables 4.2.6.8 and 6.1.1.4'

loop_
_geom_angle_atom_site_label_1
_geom_angle_atom_site_label_2
_geom_angle_atom_site_label_3
_geom_angle
_geom_angle_site_symmetry_1
_geom_angle_site_symmetry_3
O4 Co1 O2 108.99(9) . .
O4 Co1 O6 103.26(11) . .
O2 Co1 O6 141.51(12) . .
O4 Co1 N2 89.22(10) . .
O2 Co1 N2 102.12(9) . .
O6 Co1 N2 98.71(11) . .
O4 Co1 O1 78.80(8) . .
O2 Co1 O1 78.93(8) . .
O6 Co1 O1 87.45(10) . .
N2 Co1 O1 167.54(10) . .
Co2 O1 Co2 97.39(9) . 2_575
Co2 O1 Co1 96.78(8) . .
Co2 O1 Co1 95.95(8) 2_575 .
Co2 O1 H1 120.4 . .
Co2 O1 H1 120.4 2_575 .
Co1 O1 H1 120.4 . .
C9 N1 C8 112.2(3) . .
C9 N1 Co2 115.50(19) . .
C8 N1 Co2 113.6(2) . .
C9 N1 H1A 108(2) . .
C8 N1 H1A 107(2) . .
Co2 N1 H1A 100(2) . .
O3 C1 H1B 109.5 . .
O3 C1 H1C 109.5 . .
H1B C1 H1C 109.5 . .
O3 C1 H1D 109.5 . .
H1B C1 H1D 109.5 . .
H1C C1 H1D 109.5 . .
O4 Co2 O2 175.88(9) 2_575 .
O4 Co2 O1 103.01(9) 2_575 .
O2 Co2 O1 80.59(8) . .
O4 Co2 O1 80.49(8) 2_575 2_575
O2 Co2 O1 102.09(8) . 2_575
O1 Co2 O1 82.61(9) . 2_575
O4 Co2 N1 88.80(9) 2_575 .
O2 Co2 N1 87.66(9) . .
O1 Co2 N1 168.10(9) . .
O1 Co2 N1 98.14(10) 2_575 .
O4 Co2 O5 74.18(8) 2_575 2_575
O2 Co2 O5 104.14(8) . 2_575
O1 Co2 O5 88.21(8) . 2_575
O1 Co2 O5 150.33(8) 2_575 2_575
N1 Co2 O5 96.54(10) . 2_575
C7 O2 Co1 127.38(19) . .
C7 O2 Co2 116.96(18) . .
Co1 O2 Co2 102.85(9) . .
C23 N2 C24 112.6(3) . .
C23 N2 Co1 111.64(18) . .
C24 N2 Co1 112.93(19) . .
C23 N2 H2 107(2) . .
C24 N2 H2 107(2) . .
Co1 N2 H2 105(2) . .
C3 C2 O3 125.8(3) . .
C3 C2 C7 120.6(3) . .
O3 C2 C7 113.6(3) . .
C2 O3 C1 117.3(3) . .
O7 N3 O8 120.4(12) . .
O7 N3 O9 119.2(11) . .
O8 N3 O9 120.0(6) . .
C2 C3 C4 119.5(3) . .
C2 C3 H3 120.2 . .
C4 C3 H3 120.2 . .
C22 O4 Co1 129.15(18) . .
C22 O4 Co2 121.08(18) . 2_575
Co1 O4 Co2 103.85(9) . 2_575
O10 N4 O12 121.4(9) . .
O10 N4 O11 122.1(9) . .
O12 N4 O11 116.5(8) . .
C3 C4 C5 120.4(3) . .
C3 C4 H4 119.8 . .
C5 C4 H4 119.8 . .
C17 O5 C16 118.3(2) . .
C17 O5 Co2 112.78(18) . 2_575
C16 O5 Co2 128.87(18) . 2_575
C4 C5 C6 121.0(3) . .
C4 C5 H5 119.5 . .
C6 C5 H5 119.5 . .
Co1 O6 H6A 128(3) . .
Co1 O6 H6B 113(3) . .
H6A O6 H6B 108(4) . .
C7 C6 C5 118.7(3) . .
C7 C6 C8 118.3(3) . .
C5 C6 C8 123.1(3) . .
O2 C7 C6 120.6(3) . .
O2 C7 C2 119.6(3) . .
C6 C7 C2 119.8(3) . .
N1 C8 C6 110.6(3) . .
N1 C8 H8A 109.5 . .
C6 C8 H8A 109.5 . .
N1 C8 H8B 109.5 . .
C6 C8 H8B 109.5 . .
H8A C8 H8B 108.1 . .
N1 C9 C10 114.6(3) . .
N1 C9 H9A 108.6 . .
C10 C9 H9A 108.6 . .
N1 C9 H9B 108.6 . .
C10 C9 H9B 108.6 . .
H9A C9 H9B 107.6 . .
C15 C10 C11 118.6(3) . .
C15 C10 C9 119.4(3) . .
C11 C10 C9 122.0(3) . .
C10 C11 C12 120.9(4) . .
C10 C11 H11 119.6 . .
C12 C11 H11 119.6 . .
C13 C12 C11 119.7(4) . .
C13 C12 H12 120.2 . .
C11 C12 H12 120.2 . .
C12 C13 C14 120.3(4) . .
C12 C13 H13 119.8 . .
C14 C13 H13 119.8 . .
C13 C14 C15 119.9(4) . .
C13 C14 H14 120.0 . .
C15 C14 H14 120.0 . .
C10 C15 C14 120.6(4) . .
C10 C15 H15 119.7 . .
C14 C15 H15 119.7 . .
O5 C16 H16A 109.5 . .
O5 C16 H16B 109.5 . .
H16A C16 H16B 109.5 . .
O5 C16 H16C 109.5 . .
H16A C16 H16C 109.5 . .
H16B C16 H16C 109.5 . .
C18 C17 O5 125.3(3) . .
C18 C17 C22 121.1(3) . .
O5 C17 C22 113.5(3) . .
C17 C18 C19 119.0(3) . .
C17 C18 H18 120.5 . .
C19 C18 H18 120.5 . .
C20 C19 C18 120.2(3) . .
C20 C19 H19 119.9 . .
C18 C19 H19 119.9 . .
C19 C20 C21 121.5(3) . .
C19 C20 H20 119.3 . .
C21 C20 H20 119.3 . .
C22 C21 C20 118.3(3) . .
C22 C21 C23 119.8(3) . .
C20 C21 C23 121.8(3) . .
O4 C22 C21 121.7(3) . .
O4 C22 C17 118.4(3) . .
C21 C22 C17 119.8(3) . .
N2 C23 C21 113.9(3) . .
N2 C23 H23A 108.8 . .
C21 C23 H23A 108.8 . .
N2 C23 H23B 108.8 . .
C21 C23 H23B 108.8 . .
H23A C23 H23B 107.7 . .
N2 C24 C25 114.3(3) . .
N2 C24 H24A 108.7 . .
C25 C24 H24A 108.7 . .
N2 C24 H24B 108.7 . .
C25 C24 H24B 108.7 . .
H24A C24 H24B 107.6 . .
C26 C25 C30 118.8(3) . .
C26 C25 C24 121.4(3) . .
C30 C25 C24 119.7(3) . .
C27 C26 C25 120.8(3) . .
C27 C26 H26 119.6 . .
C25 C26 H26 119.6 . .
C28 C27 C26 120.0(3) . .
C28 C27 H27 120.0 . .
C26 C27 H27 120.0 . .
C27 C28 C29 119.7(3) . .
C27 C28 H28 120.2 . .
C29 C28 H28 120.2 . .
C28 C29 C30 120.4(3) . .
C28 C29 H29 119.8 . .
C30 C29 H29 119.8 . .
C29 C30 C25 120.3(3) . .
C29 C30 H30 119.8 . .
C25 C30 H30 119.8 . .

loop_
_geom_bond_atom_site_label_1
_geom_bond_atom_site_label_2
_geom_bond_distance
_geom_bond_site_symmetry_2
Co1 O4 1.997(2) .
Co1 O2 1.998(2) .
Co1 O6 2.019(3) .
Co1 N2 2.148(3) .
Co1 O1 2.171(2) .
O1 Co2 2.056(2) .
O1 Co2 2.082(2) 2_575
O1 H1 0.9800 .
N1 C9 1.492(4) .
N1 C8 1.493(4) .
N1 Co2 2.172(3) .
N1 H1A 0.80(3) .
C1 O3 1.431(4) .
C1 H1B 0.9600 .
C1 H1C 0.9600 .
C1 H1D 0.9600 .
Co2 O4 2.017(2) 2_575
Co2 O2 2.046(2) .
Co2 O5 2.279(2) 2_575
O2 C7 1.348(4) .
N2 C23 1.484(4) .
N2 C24 1.492(4) .
N2 H2 0.87(3) .
C2 C3 1.377(5) .
C2 O3 1.381(4) .
C2 C7 1.411(4) .
N3 O7 1.202(9) .
N3 O8 1.247(6) .
N3 O9 1.262(6) .
C3 C4 1.382(5) .
C3 H3 0.9300 .
O4 C22 1.347(4) .
N4 O10 1.245(9) .
N4 O12 1.248(9) .
N4 O11 1.249(9) .
C4 C5 1.384(5) .
C4 H4 0.9300 .
O5 C17 1.390(4) .
O5 C16 1.425(4) .
C5 C6 1.397(5) .
C5 H5 0.9300 .
O6 H6A 0.83(4) .
O6 H6B 0.86(5) .
C6 C7 1.389(5) .
C6 C8 1.493(4) .
C8 H8A 0.9700 .
C8 H8B 0.9700 .
C9 C10 1.510(4) .
C9 H9A 0.9700 .
C9 H9B 0.9700 .
C10 C15 1.384(5) .
C10 C11 1.386(5) .
C11 C12 1.391(5) .
C11 H11 0.9300 .
C12 C13 1.370(6) .
C12 H12 0.9300 .
C13 C14 1.378(7) .
C13 H13 0.9300 .
C14 C15 1.388(6) .
C14 H14 0.9300 .
C15 H15 0.9300 .
C16 H16A 0.9600 .
C16 H16B 0.9600 .
C16 H16C 0.9600 .
C17 C18 1.380(4) .
C17 C22 1.402(4) .
C18 C19 1.395(5) .
C18 H18 0.9300 .
C19 C20 1.378(5) .
C19 H19 0.9300 .
C20 C21 1.399(4) .
C20 H20 0.9300 .
C21 C22 1.396(4) .
C21 C23 1.507(5) .
C23 H23A 0.9700 .
C23 H23B 0.9700 .
C24 C25 1.515(4) .
C24 H24A 0.9700 .
C24 H24B 0.9700 .
C25 C26 1.386(4) .
C25 C30 1.391(4) .
C26 C27 1.386(4) .
C26 H26 0.9300 .
C27 C28 1.382(5) .
C27 H27 0.9300 .
C28 C29 1.382(5) .
C28 H28 0.9300 .
C29 C30 1.385(4) .
C29 H29 0.9300 .
C30 H30 0.9300 .
